data_2002982
loop_
_publ_author_name
'Ng, Seik Weng'
'Hu, Sheng-Zhi'
'Razak, Ibrahim Abdul'
'Fun, Hoong-Kun'

_publ_section_title
;
Bis[hexaaquacerium(III)] tetraaquacopper(II) tetrasquarate dihydrate
;
_journal_name_full 'Acta Crystallographica, Section E'
_journal_page_first m28
_journal_page_last m30
_journal_paper_doi 10.1107/S1600536800018791
_journal_volume 57
_journal_year 2001
_chemical_formula_iupac '[Ce (H2 O)6]2 [Cu (H2 O)4] (C4 O4)4, 2H2 O'
_chemical_formula_moiety 'Ce2, Cu, 4(C4 O4), 16(H2 O), 2(H2 O)'
_chemical_formula_structural '2[Ce (H2 O)6], Cu (H2 O)4, 4(C4 O4), 2(H2 O)'
_chemical_formula_sum 'C16 H36 Ce2 Cu O34'
_chemical_formula_weight 1116.23
_chemical_name_systematic
;
Bis[hexaaquacerium(III)] tetraaquacopper(II) tetrasquarate dihydrate
;
_space_group_IT_number 14
_symmetry_cell_setting monoclinic
_symmetry_space_group_name_Hall '-P 2ybc'
_symmetry_space_group_name_H-M 'P 1 21/c 1'
_cell_angle_alpha 90.00
_cell_angle_beta 111.5780(10)
_cell_angle_gamma 90.00
_cell_formula_units_Z 2
_cell_length_a 6.76850(10)
_cell_length_b 32.23370(10)
_cell_length_c 8.17300(10)
_cell_measurement_reflns_used 8181
_cell_measurement_temperature 298(2)
_cell_measurement_theta_max 28.3
_cell_measurement_theta_min 1.3
_cell_volume 1658.17(3)
_diffrn_ambient_temperature 298(2)
_diffrn_detector_area_resol_mean 8.33
_diffrn_measured_fraction_theta_full .983
_diffrn_measured_fraction_theta_max .983
_diffrn_measurement_device_type 'Siemens CCD area-detector'
_diffrn_measurement_method \w
_diffrn_radiation_monochromator graphite
_diffrn_radiation_source 'fine-focus sealed tube'
_diffrn_radiation_type MoK\a
_diffrn_radiation_wavelength .71073
_diffrn_reflns_av_R_equivalents .075
_diffrn_reflns_av_sigmaI/netI .082
_diffrn_reflns_limit_h_max 5
_diffrn_reflns_limit_h_min -9
_diffrn_reflns_limit_k_max 34
_diffrn_reflns_limit_k_min -42
_diffrn_reflns_limit_l_max 10
_diffrn_reflns_limit_l_min -9
_diffrn_reflns_number 11717
_diffrn_reflns_theta_full 28.3
_diffrn_reflns_theta_max 28.3
_diffrn_reflns_theta_min 1.3
_diffrn_standards_decay_% 0
_diffrn_standards_interval_count ?
_diffrn_standards_interval_time ?
_diffrn_standards_number 0
_exptl_absorpt_coefficient_mu 3.46
_exptl_absorpt_correction_T_max .874
_exptl_absorpt_correction_T_min .404
_exptl_absorpt_correction_type multi-scan
_exptl_absorpt_process_details '(SADABS; Sheldrick, 1996)'
_exptl_crystal_colour Yellow
_exptl_crystal_density_diffrn 2.236
_exptl_crystal_density_meas ?
_exptl_crystal_density_method 'not measured'
_exptl_crystal_description Plate
_exptl_crystal_F_000 1098
_exptl_crystal_size_max .32
_exptl_crystal_size_mid .18
_exptl_crystal_size_min .04
_refine_diff_density_max 1.16
_refine_diff_density_min -2.62
_refine_ls_extinction_coef ?
_refine_ls_extinction_method none
_refine_ls_goodness_of_fit_ref 1.02
_refine_ls_hydrogen_treatment noref
_refine_ls_matrix_type full
_refine_ls_number_parameters 241
_refine_ls_number_reflns 4037
_refine_ls_number_restraints 0
_refine_ls_restrained_S_all 1.02
_refine_ls_R_factor_all .055
_refine_ls_R_factor_gt .043
_refine_ls_shift/su_max .001
_refine_ls_shift/su_mean <0.001
_refine_ls_structure_factor_coef Fsqd
_refine_ls_weighting_details 'calc w = 1/[\s^2^(Fo^2^)+(0.0378P)^2^] where P = (Fo^2^+2Fc^2^)/3'
_refine_ls_weighting_scheme calc
_refine_ls_wR_factor_ref .105
_reflns_number_gt 3283
_reflns_number_total 4037
_reflns_threshold_expression I>2\s(I)
_cod_depositor_comments
;
The following automatic conversions were performed:
'_symmetry_cell_setting' value 'Monoclinic' changed to 'monoclinic'
according to '/home/saulius/struct/CIF-dictionaries/cif_core.dic'
dictionary named 'cif_core.dic' version 2.4.1 from
2010-06-29.

'_exptl_absorpt_correction_type' value 'multiscan' changed to
'multi-scan' according to
'/home/saulius/struct/CIF-dictionaries/cif_core.dic' dictionary named
'cif_core.dic' version 2.4.1 from 2010-06-29.

Automatic conversion script
Id: cif_fix_enum 1527 2010-12-29 10:47:43Z saulius 
;
_cod_original_sg_symbol_H-M 'P 21/c'
_cod_database_code 2002982

loop_
_symmetry_equiv_pos_as_xyz
'x, y, z'
'-x, y+1/2, -z+1/2'
'-x, -y, -z'
'x, -y-1/2, z-1/2'

loop_
_atom_site_label
_atom_site_fract_x
_atom_site_fract_y
_atom_site_fract_z
_atom_site_U_iso_or_equiv
_atom_site_adp_type
_atom_site_calc_flag
_atom_site_refinement_flags
_atom_site_occupancy
_atom_site_disorder_assembly
_atom_site_disorder_group
_atom_site_type_symbol
Ce1 .03834(4) .157242(8) .33368(3) .01030(10) Uani d . 1 . . Ce
Cu1 .0000 .0000 .0000 .0149(2) Uani d S 1 . . Cu
O1 .2688(6) .21840(10) .3781(5) .0240(10) Uani d . 1 . . O
O2 .6819(6) .19640(10) .7230(5) .0220(10) Uani d . 1 . . O
O3 .7566(6) .29400(10) .8134(5) .0210(10) Uani d . 1 . . O
O4 .3831(6) .31700(10) .4447(5) .0210(10) Uani d . 1 . . O
O5 .1014(6) -.01750(10) .2464(5) .0200(10) Uani d . 1 . . O
O6 .0724(6) .07920(10) .3433(5) .0170(10) Uani d . 1 . . O
O7 .3970(6) .06010(10) .7457(5) .0240(10) Uani d . 1 . . O
O8 .3731(7) -.03800(10) .6492(5) .0230(10) Uani d . 1 . . O
O1w -.0210(6) .20590(10) .0606(5) .0240(10) Uani d . 1 . . O
O2w .3832(6) .13640(10) .5774(5) .0230(10) Uani d . 1 . . O
O3w .2700(7) .13260(10) .1717(5) .0220(10) Uani d . 1 . . O
O4w -.2479(6) .12970(10) .0479(5) .0220(10) Uani d . 1 . . O
O5w -.2585(6) .12030(10) .4127(5) .0220(10) Uani d . 1 . . O
O6w .0574(7) .1873(2) .6301(5) .0360(10) Uani d . 1 . . O
O7w -.2125(7) .03790(10) .0340(5) .0230(10) Uani d . 1 . . O
O8w .2776(6) .05180(10) .0558(5) .0220(10) Uani d . 1 . . O
O9w -.1018(9) .10700(10) -.2044(6) .0420(10) Uani d . 1 . . O
C1 .4081(8) .2393(2) .4942(7) .0160(10) Uani d . 1 . . C
C2 .5891(8) .2296(2) .6506(7) .0150(10) Uani d . 1 . . C
C3 .6268(8) .2733(2) .6887(7) .0160(10) Uani d . 1 . . C
C4 .4542(8) .2834(2) .5248(7) .0140(10) Uani d . 1 . . C
C5 .1698(8) .00440(10) .3830(6) .0110(10) Uani d . 1 . . C
C6 .1654(8) .0478(2) .4274(7) .0130(10) Uani d . 1 . . C
C7 .3072(9) .0388(2) .6108(7) .0160(10) Uani d . 1 . . C
C8 .2975(8) -.0053(2) .5667(6) .0140(10) Uani d . 1 . . C
H1w1 -.0359 .1890 -.0431 .050 Uiso d . 1 . . H
H1w2 .1007 .2241 .0842 .050 Uiso d . 1 . . H
H2w1 .4961 .1557 .6411 .050 Uiso d . 1 . . H
H2w2 .4043 .1110 .6456 .050 Uiso d . 1 . . H
H3w1 .2284 .1040 .1433 .050 Uiso d . 1 . . H
H3w2 .2606 .1466 .0632 .050 Uiso d . 1 . . H
H4w1 -.1948 .1381 -.0437 .050 Uiso d . 1 . . H
H4w2 -.3660 .1480 .0389 .050 Uiso d . 1 . . H
H5w1 -.2371 .0908 .3996 .060 Uiso d . 1 . . H
H5w2 -.2181 .1246 .5394 .060 Uiso d . 1 . . H
H6w1 .1537 .1704 .7237 .050 Uiso d . 1 . . H
H6w2 -.0805 .1878 .6410 .050 Uiso d . 1 . . H
H7w1 -.2825 .0541 -.0734 .050 Uiso d . 1 . . H
H7w2 -.1426 .0568 .1302 .050 Uiso d . 1 . . H
H8w1 .2896 .0599 -.0549 .050 Uiso d . 1 . . H
H8w2 .4205 .0446 .1375 .050 Uiso d . 1 . . H
H9w1 -.1272 .0770 -.1966 .050 Uiso d . 1 . . H
H9w2 -.1473 .1137 -.3296 .050 Uiso d . 1 . . H

loop_
_atom_site_aniso_label
_atom_site_aniso_U_11
_atom_site_aniso_U_22
_atom_site_aniso_U_33
_atom_site_aniso_U_12
_atom_site_aniso_U_13
_atom_site_aniso_U_23
Ce1 .0108(2) .0096(2) .0080(2) .00060(10) .00060(10) -.00050(10)
Cu1 .0209(5) .0148(5) .0067(4) .0035(4) .0023(3) -.0004(3)
O1 .024(2) .020(2) .019(2) -.011(2) -.002(2) -.006(2)
O2 .023(2) .015(2) .021(2) .001(2) -.003(2) .001(2)
O3 .023(2) .024(2) .014(2) -.013(2) .004(2) -.007(2)
O4 .025(2) .013(2) .019(2) .002(2) .003(2) .001(2)
O5 .032(2) .016(2) .008(2) .001(2) .004(2) -.001(2)
O6 .021(2) .008(2) .017(2) .004(2) .002(2) .0030(10)
O7 .032(2) .019(2) .012(2) -.004(2) -.002(2) -.004(2)
O8 .030(2) .014(2) .018(2) .002(2) .000(2) .006(2)
O1w .030(2) .024(2) .014(2) -.004(2) .004(2) .000(2)
O2w .021(2) .013(2) .023(2) -.001(2) -.005(2) .001(2)
O3w .031(2) .016(2) .024(2) .003(2) .016(2) .003(2)
O4w .024(2) .025(2) .012(2) .002(2) .001(2) .000(2)
O5w .025(2) .019(2) .024(2) .000(2) .013(2) -.002(2)
O6w .022(2) .065(3) .016(2) .010(2) .001(2) -.004(2)
O7w .035(2) .018(2) .016(2) .005(2) .009(2) -.003(2)
O8w .022(2) .025(2) .015(2) -.001(2) .003(2) -.002(2)
O9w .075(4) .030(3) .026(3) .012(2) .025(3) .006(2)
C1 .015(3) .021(3) .011(2) -.005(2) .004(2) -.003(2)
C2 .017(3) .014(3) .015(3) -.004(2) .007(2) -.001(2)
C3 .015(3) .021(3) .013(3) -.003(2) .007(2) -.001(2)
C4 .017(3) .016(3) .011(3) -.003(2) .006(2) -.002(2)
C5 .013(2) .009(2) .012(2) -.003(2) .007(2) .002(2)
C6 .014(3) .013(2) .012(2) .002(2) .007(2) .002(2)
C7 .020(3) .019(3) .009(2) -.002(2) .006(2) .000(2)
C8 .016(3) .017(3) .008(2) -.002(2) .003(2) .000(2)

loop_
_atom_type_symbol
_atom_type_description
_atom_type_scat_dispersion_real
_atom_type_scat_dispersion_imag
_atom_type_scat_source
C C .0033 .0016 'International Tables Vol C Tables 4.2.6.8 and 6.1.1.4'
H H .0000 .0000 'International Tables Vol C Tables 4.2.6.8 and 6.1.1.4'
O O .0106 .0060 'International Tables Vol C Tables 4.2.6.8 and 6.1.1.4'
Cu Cu .3201 1.2651 'International Tables Vol C Tables 4.2.6.8 and 6.1.1.4'
Ce Ce -.2486 2.6331 'International Tables Vol C Tables 4.2.6.8 and 6.1.1.4'
